data_4034236
loop_
_publ_author_name
'Aletti, Anna B.'
'Miljkovic, Ana'
'Toma, Lucio'
'Bruno, Rosaria'
'Armentano, Donatella'
'Gunnlaugsson, Thorfinnur'
'Bergamaschi, Greta'
'Amendola, Valeria'

_publ_section_title
;
 Halide-Controlled Extending-Shrinking Motion of a Covalent Cage.
;
_journal_issue 7
_journal_name_full 'The Journal of organic chemistry'
_journal_page_first 4221
_journal_page_last 4228
_journal_paper_doi 10.1021/acs.joc.9b00219
_journal_volume 84
_journal_year 2019
_chemical_formula_sum 'C57 H57 F18 N8 P3'
_chemical_formula_weight 1289.01
_space_group_crystal_system trigonal
_space_group_IT_number 147
_space_group_name_Hall '-P 3'
_space_group_name_H-M_alt 'P -3'
_atom_sites_solution_hydrogens geom
_audit_creation_method SHELXL-2013
_cell_angle_alpha 90
_cell_angle_beta 90
_cell_angle_gamma 120
_cell_formula_units_Z 2
_cell_length_a 14.6540(13)
_cell_length_b 14.6540(13)
_cell_length_c 17.5993(16)
_cell_measurement_reflns_used 8431
_cell_measurement_temperature 296(2)
_cell_measurement_theta_max 19.2
_cell_measurement_theta_min 2.5
_cell_volume 3272.9(5)
_computing_cell_refinement 'Bruker APEX'
_computing_data_collection 'Bruker APEX'
_computing_data_reduction 'Bruker SAINT'
_computing_molecular_graphics 'Bruker SHELXTL'
_computing_publication_material 'Bruker SHELXTL'
_computing_structure_refinement 'SHELXL-2013 (Sheldrick, 2013)'
_computing_structure_solution 'SHELXS-2013 (Sheldrick, 2013)'
_diffrn_ambient_temperature 296(2)
_diffrn_measured_fraction_theta_full 0.998
_diffrn_measured_fraction_theta_max 0.996
_diffrn_measurement_device_type 'CCD area detector'
_diffrn_measurement_method 'phi and omega scans'
_diffrn_radiation_type MoK\a
_diffrn_radiation_wavelength 0.71073
_diffrn_reflns_av_R_equivalents 0.0595
_diffrn_reflns_av_unetI/netI 0.0469
_diffrn_reflns_Laue_measured_fraction_full 0.998
_diffrn_reflns_Laue_measured_fraction_max 0.996
_diffrn_reflns_limit_h_max 18
_diffrn_reflns_limit_h_min -18
_diffrn_reflns_limit_k_max 18
_diffrn_reflns_limit_k_min -18
_diffrn_reflns_limit_l_max 21
_diffrn_reflns_limit_l_min -21
_diffrn_reflns_number 64671
_diffrn_reflns_point_group_measured_fraction_full 0.998
_diffrn_reflns_point_group_measured_fraction_max 0.996
_diffrn_reflns_theta_full 25.242
_diffrn_reflns_theta_max 26.286
_diffrn_reflns_theta_min 1.157
_diffrn_source 'fine-focus sealed tube'
_exptl_absorpt_coefficient_mu 0.184
_exptl_absorpt_correction_T_max 0.950
_exptl_absorpt_correction_T_min 0.930
_exptl_absorpt_correction_type multi-scan
_exptl_absorpt_process_details sadabs
_exptl_crystal_colour colourless
_exptl_crystal_density_diffrn 1.308
_exptl_crystal_description hexagonal-prisms
_exptl_crystal_F_000 1324
_exptl_crystal_size_max 0.30
_exptl_crystal_size_mid 0.24
_exptl_crystal_size_min 0.20
_refine_diff_density_max 1.340
_refine_diff_density_min -0.545
_refine_diff_density_rms 0.133
_refine_ls_extinction_method none
_refine_ls_goodness_of_fit_ref 1.134
_refine_ls_hydrogen_treatment constr
_refine_ls_matrix_type full
_refine_ls_number_parameters 302
_refine_ls_number_reflns 4429
_refine_ls_number_restraints 2
_refine_ls_restrained_S_all 1.135
_refine_ls_R_factor_all 0.3357
_refine_ls_R_factor_gt 0.2496
_refine_ls_shift/su_max 0.000
_refine_ls_shift/su_mean 0.000
_refine_ls_structure_factor_coef Fsqd
_refine_ls_weighting_details 'w=1/[\s^2^(Fo^2^)+(0.6000P)^2^] where P=(Fo^2^+2Fc^2^)/3'
_refine_ls_weighting_scheme calc
_refine_ls_wR_factor_gt 0.6483
_refine_ls_wR_factor_ref 0.7363
_reflns_Friedel_coverage 0.000
_reflns_number_gt 1885
_reflns_number_total 4429
_reflns_threshold_expression 'I > 2\s(I)'
_cod_data_source_file jo9b00219_si_005.cif
_cod_data_source_block 1_PF6_RT
_cod_original_cell_volume 3272.9(7)
_cod_database_code 4034236
_shelx_space_group_comment
;
The symmetry employed for this shelxl refinement is uniquely defined
by the following loop, which should always be used as a source of
symmetry information in preference to the above space-group names.
They are only intended as comments.
;
_shelxl_version_number 2013-4

loop_
_space_group_symop_operation_xyz
'x, y, z'
'-y, x-y, z'
'-x+y, -x, z'
'-x, -y, -z'
'y, -x+y, -z'
'x-y, x, -z'

loop_
_atom_site_label
_atom_site_type_symbol
_atom_site_fract_x
_atom_site_fract_y
_atom_site_fract_z
_atom_site_U_iso_or_equiv
_atom_site_adp_type
_atom_site_occupancy
_atom_site_site_symmetry_order
_atom_site_calc_flag
_atom_site_refinement_flags_posn
_atom_site_refinement_flags_adp
_atom_site_refinement_flags_occupancy
N1 N 0.6667 0.3333 0.4131(6) 0.092(3) Uani 1 3 d S T P
N2 N 0.6667 0.3333 0.0856(7) 0.099(3) Uani 1 3 d S T P
N3 N 0.723(2) 0.7765(17) 0.3105(8) 0.221(9) Uani 1 1 d . . .
N4 N 0.721(2) 0.7771(16) 0.1892(7) 0.207(8) Uani 1 1 d . . .
C1 C 0.7294(17) 0.4359(14) 0.3916(7) 0.212(9) Uani 1 1 d D . .
H1A H 0.7283 0.4408 0.3367 0.255 Uiso 1 1 calc R U .
H1B H 0.8014 0.4598 0.4071 0.255 Uiso 1 1 calc R U .
C2 C 0.6912(13) 0.5096(11) 0.4283(6) 0.156(5) Uani 1 1 d D . .
C3 C 0.6633(11) 0.4970(13) 0.5041(6) 0.153(5) Uani 1 1 d . . .
H3 H 0.6507 0.4359 0.5292 0.184 Uiso 1 1 calc R U .
C4 C 0.6534(10) 0.5753(14) 0.5445(7) 0.149(5) Uani 1 1 d . . .
H4 H 0.6392 0.5680 0.5963 0.179 Uiso 1 1 calc R U .
C5 C 0.6654(13) 0.6625(16) 0.5058(8) 0.168(6) Uani 1 1 d . . .
H5 H 0.6582 0.7134 0.5324 0.202 Uiso 1 1 calc R U .
C6 C 0.6871(11) 0.6769(13) 0.4306(6) 0.145(5) Uani 1 1 d . . .
C7 C 0.6934(16) 0.5945(15) 0.3923(6) 0.170(6) Uani 1 1 d . . .
H7 H 0.6994 0.5982 0.3397 0.204 Uiso 1 1 calc R U .
C8 C 0.694(3) 0.770(3) 0.3905(10) 0.245(12) Uani 1 1 d . . .
H8A H 0.6259 0.7666 0.3939 0.294 Uiso 1 1 calc R U .
H8B H 0.7451 0.8340 0.4162 0.294 Uiso 1 1 calc R U .
C9 C 0.670(2) 0.764(2) 0.2530(14) 0.246(11) Uani 1 1 d . . .
H9 H 0.6002 0.7471 0.2547 0.295 Uiso 1 1 calc R U .
C10 C 0.831(3) 0.819(2) 0.2856(11) 0.217(10) Uani 1 1 d . . .
H10 H 0.8908 0.8408 0.3152 0.260 Uiso 1 1 calc R U .
C11 C 0.825(3) 0.8201(19) 0.2140(12) 0.213(10) Uani 1 1 d . . .
H11 H 0.8826 0.8464 0.1816 0.256 Uiso 1 1 calc R U .
C12 C 0.690(2) 0.769(2) 0.1078(9) 0.222(10) Uani 1 1 d . . .
H12A H 0.6197 0.7606 0.1046 0.267 Uiso 1 1 calc R U .
H12B H 0.7381 0.8342 0.0817 0.267 Uiso 1 1 calc R U .
C13 C 0.6902(12) 0.6802(14) 0.0703(6) 0.157(5) Uani 1 1 d . . .
C14 C 0.6631(11) 0.6611(16) -0.0055(8) 0.167(7) Uani 1 1 d . . .
H14 H 0.6504 0.7088 -0.0315 0.200 Uiso 1 1 calc R U .
C15 C 0.6536(10) 0.5745(14) -0.0453(7) 0.144(4) Uani 1 1 d . . .
H15 H 0.6436 0.5694 -0.0976 0.173 Uiso 1 1 calc R U .
C16 C 0.6595(12) 0.4947(11) -0.0041(6) 0.151(5) Uani 1 1 d . . .
H16 H 0.6420 0.4310 -0.0273 0.181 Uiso 1 1 calc R U .
C17 C 0.6926(13) 0.5130(11) 0.0730(6) 0.150(5) Uani 1 1 d D . .
C18 C 0.6880(13) 0.5918(12) 0.1084(6) 0.147(5) Uani 1 1 d . . .
H18 H 0.6831 0.5892 0.1611 0.176 Uiso 1 1 calc R U .
C19 C 0.7330(16) 0.4407(15) 0.1099(8) 0.203(8) Uani 1 1 d D . .
H19A H 0.8052 0.4653 0.0945 0.244 Uiso 1 1 calc R U .
H19B H 0.7313 0.4447 0.1649 0.244 Uiso 1 1 calc R U .
P1 P 0.9660(6) 0.6353(7) 0.2496(3) 0.151(3) Uani 0.5 1 d . . P
F1 F 1.0841(16) 0.6775(13) 0.2501(17) 0.243(12) Uani 0.5 1 d . . P
F2 F 0.9434(15) 0.5517(19) 0.3117(12) 0.210(9) Uani 0.5 1 d . . P
F3 F 0.942(2) 0.546(2) 0.198(2) 0.33(2) Uani 0.5 1 d . . P
F4 F 0.985(3) 0.7196(16) 0.3032(15) 0.242(11) Uani 0.5 1 d . . P
F5 F 0.991(2) 0.7216(16) 0.1932(15) 0.215(8) Uani 0.5 1 d . . P
F6 F 0.8352(17) 0.6001(16) 0.2477(10) 0.190(6) Uani 0.5 1 d . . P
P2 P 0.0000 0.0000 0.0000 0.195(5) Uani 1 6 d S T P
F7 F 0.0961(16) 0.0765(16) 0.0436(10) 0.307(8) Uani 1 1 d . . .
P3 P 0.0000 0.0000 0.5000 0.202(6) Uani 1 6 d S T P
F8 F 0.0968(15) 0.0720(13) 0.4503(9) 0.293(8) Uani 1 1 d . . .
P4 P 0.3333 0.6667 0.2496(6) 0.207(8) Uani 0.5 3 d S T P
F9 F 0.356(6) 0.760(3) 0.1942(11) 0.41(3) Uani 0.5 1 d . . P
F10 F 0.432(5) 0.713(7) 0.304(2) 0.50(6) Uani 0.5 1 d . . P

loop_
_atom_site_aniso_label
_atom_site_aniso_U_11
_atom_site_aniso_U_22
_atom_site_aniso_U_33
_atom_site_aniso_U_23
_atom_site_aniso_U_13
_atom_site_aniso_U_12
N1 0.099(5) 0.099(5) 0.079(6) 0.000 0.000 0.049(2)
N2 0.104(5) 0.104(5) 0.090(7) 0.000 0.000 0.052(3)
N3 0.40(3) 0.30(2) 0.124(9) -0.003(10) -0.028(14) 0.29(2)
N4 0.37(2) 0.299(19) 0.112(8) 0.019(9) 0.012(11) 0.29(2)
C1 0.26(2) 0.200(15) 0.089(7) 0.003(8) 0.008(9) 0.048(14)
C2 0.243(15) 0.149(9) 0.094(6) -0.033(6) 0.000(8) 0.111(10)
C3 0.155(10) 0.177(11) 0.098(7) 0.003(7) 0.004(6) 0.061(9)
C4 0.145(9) 0.222(14) 0.113(7) -0.034(9) 0.001(6) 0.117(10)
C5 0.211(14) 0.29(2) 0.113(8) -0.015(10) 0.002(8) 0.203(15)
C6 0.168(10) 0.225(13) 0.118(8) -0.042(8) -0.015(7) 0.156(10)
C7 0.273(17) 0.245(16) 0.090(6) 0.000(8) 0.018(8) 0.203(15)
C8 0.39(3) 0.36(3) 0.152(13) 0.024(15) 0.057(16) 0.31(3)
C9 0.38(3) 0.36(3) 0.22(2) -0.002(19) 0.00(2) 0.34(3)
C10 0.35(3) 0.26(2) 0.132(14) 0.013(13) 0.018(17) 0.22(2)
C11 0.37(3) 0.228(19) 0.150(15) 0.017(12) 0.016(18) 0.23(2)
C12 0.37(3) 0.32(2) 0.129(10) -0.044(12) -0.068(13) 0.29(2)
C13 0.182(11) 0.267(16) 0.123(8) 0.002(9) -0.025(7) 0.189(12)
C14 0.156(10) 0.281(19) 0.131(9) 0.066(11) -0.001(8) 0.159(13)
C15 0.140(9) 0.221(14) 0.105(7) 0.009(9) -0.008(6) 0.115(10)
C16 0.185(11) 0.146(9) 0.092(6) 0.010(6) -0.020(6) 0.061(8)
C17 0.228(14) 0.169(10) 0.082(5) 0.013(6) -0.010(7) 0.122(10)
C18 0.216(13) 0.207(12) 0.093(6) 0.021(7) 0.017(7) 0.163(11)
C19 0.219(16) 0.247(19) 0.098(7) 0.019(10) -0.010(9) 0.082(14)
P1 0.129(5) 0.172(6) 0.083(3) 0.006(3) -0.001(3) 0.024(4)
F1 0.157(14) 0.117(11) 0.38(4) 0.026(15) 0.032(16) 0.010(10)
F2 0.164(13) 0.27(2) 0.187(15) 0.090(15) 0.006(11) 0.100(13)
F3 0.24(2) 0.21(2) 0.45(5) -0.14(3) 0.13(3) 0.038(17)
F4 0.31(3) 0.146(13) 0.22(2) -0.015(14) 0.01(2) 0.083(16)
F5 0.25(2) 0.165(14) 0.24(2) 0.077(14) 0.058(16) 0.109(14)
F6 0.207(17) 0.185(14) 0.176(13) 0.005(11) -0.002(11) 0.097(13)
P2 0.167(6) 0.167(6) 0.251(14) 0.000 0.000 0.084(3)
F7 0.260(15) 0.287(17) 0.295(18) -0.038(16) -0.054(14) 0.078(14)
P3 0.166(6) 0.166(6) 0.273(16) 0.000 0.000 0.083(3)
F8 0.268(15) 0.250(14) 0.269(15) 0.050(12) 0.051(13) 0.060(12)
P4 0.280(12) 0.280(12) 0.061(5) 0.000 0.000 0.140(6)
F9 0.69(8) 0.25(3) 0.108(11) 0.053(13) 0.03(3) 0.10(5)
F10 0.40(5) 0.77(14) 0.24(3) -0.27(6) -0.06(3) 0.22(8)

loop_
_atom_type_symbol
_atom_type_description
_atom_type_scat_dispersion_real
_atom_type_scat_dispersion_imag
_atom_type_scat_source
C C 0.0033 0.0016 'International Tables Vol C Tables 4.2.6.8 and 6.1.1.4'
H H 0.0000 0.0000 'International Tables Vol C Tables 4.2.6.8 and 6.1.1.4'
N N 0.0061 0.0033 'International Tables Vol C Tables 4.2.6.8 and 6.1.1.4'
P P 0.1023 0.0942 'International Tables Vol C Tables 4.2.6.8 and 6.1.1.4'
F F 0.0171 0.0103 'International Tables Vol C Tables 4.2.6.8 and 6.1.1.4'

loop_
_geom_angle_atom_site_label_1
_geom_angle_atom_site_label_2
_geom_angle_atom_site_label_3
_geom_angle
_geom_angle_site_symmetry_1
_geom_angle_site_symmetry_3
C1 N1 C1 112.6(6) 3_665 2_655
C1 N1 C1 112.6(6) 3_665 .
C1 N1 C1 112.6(6) 2_655 .
C19 N2 C19 111.5(7) . 3_665
C19 N2 C19 111.5(7) . 2_655
C19 N2 C19 111.5(7) 3_665 2_655
C9 N3 C10 106(2) . .
C9 N3 C8 130(3) . .
C10 N3 C8 123(2) . .
C9 N4 C11 102.1(18) . .
C9 N4 C12 133(2) . .
C11 N4 C12 124(2) . .
N1 C1 C2 111.4(12) . .
C7 C2 C3 115.8(11) . .
C7 C2 C1 124.8(11) . .
C3 C2 C1 119.1(12) . .
C2 C3 C4 121.4(14) . .
C5 C4 C3 119.0(12) . .
C6 C5 C4 122.6(13) . .
C5 C6 C7 116.1(14) . .
C5 C6 C8 120.4(12) . .
C7 C6 C8 123.2(12) . .
C2 C7 C6 124.3(10) . .
N3 C8 C6 113.2(13) . .
N3 C9 N4 114(2) . .
C11 C10 N3 104(3) . .
C10 C11 N4 112(3) . .
C13 C12 N4 111.0(11) . .
C14 C13 C18 113.1(14) . .
C14 C13 C12 119.0(11) . .
C18 C13 C12 125.7(12) . .
C13 C14 C15 123.9(11) . .
C14 C15 C16 118.4(11) . .
C15 C16 C17 119.3(13) . .
C18 C17 C16 116.6(11) . .
C18 C17 C19 125.4(10) . .
C16 C17 C19 118.1(12) . .
C17 C18 C13 124.6(10) . .
N2 C19 C17 109.5(12) . .
F4 P1 F3 176.9(17) . .
F4 P1 F5 81.6(16) . .
F3 P1 F5 101(2) . .
F4 P1 F1 87.4(17) . .
F3 P1 F1 94.5(16) . .
F5 P1 F1 84.9(14) . .
F4 P1 F2 95.0(15) . .
F3 P1 F2 82(2) . .
F5 P1 F2 176.4(15) . .
F1 P1 F2 93.8(12) . .
F4 P1 F6 88.9(16) . .
F3 P1 F6 89.4(15) . .
F5 P1 F6 90.5(12) . .
F1 P1 F6 174.4(12) . .
F2 P1 F6 90.6(10) . .
F7 P2 F7 180.0 . 4
F7 P2 F7 83.8(10) . 6
F7 P2 F7 96.2(10) 4 6
F7 P2 F7 96.2(10) . 3
F7 P2 F7 83.8(10) 4 3
F7 P2 F7 180(2) 6 3
F7 P2 F7 96.2(10) . 2
F7 P2 F7 83.8(10) 4 2
F7 P2 F7 83.8(10) 6 2
F7 P2 F7 96.2(10) 3 2
F7 P2 F7 83.8(10) . 5
F7 P2 F7 96.2(10) 4 5
F7 P2 F7 96.2(10) 6 5
F7 P2 F7 83.8(10) 3 5
F7 P2 F7 180.0(17) 2 5
F8 P3 F8 88.8(10) . 6_556
F8 P3 F8 91.2(10) . 3
F8 P3 F8 180.0(10) 6_556 3
F8 P3 F8 91.2(10) . 2
F8 P3 F8 88.8(10) 6_556 2
F8 P3 F8 91.2(10) 3 2
F8 P3 F8 88.8(10) . 5_556
F8 P3 F8 91.2(10) 6_556 5_556
F8 P3 F8 88.8(10) 3 5_556
F8 P3 F8 180.0(10) 2 5_556
F8 P3 F8 180.0 . 4_556
F8 P3 F8 91.2(10) 6_556 4_556
F8 P3 F8 88.8(10) 3 4_556
F8 P3 F8 88.8(10) 2 4_556
F8 P3 F8 91.2(10) 5_556 4_556
F9 P4 F9 85.4(17) 3_565 .
F9 P4 F9 85.4(17) 3_565 2_665
F9 P4 F9 85.4(17) . 2_665
F9 P4 F10 166(5) 3_565 2_665
F9 P4 F10 85(3) . 2_665
F9 P4 F10 104(4) 2_665 2_665
F9 P4 F10 104(4) 3_565 3_565
F9 P4 F10 166(5) . 3_565
F9 P4 F10 85(3) 2_665 3_565
F10 P4 F10 87(3) 2_665 3_565
F9 P4 F10 85(3) 3_565 .
F9 P4 F10 104(4) . .
F9 P4 F10 166(5) 2_665 .
F10 P4 F10 87(3) 2_665 .
F10 P4 F10 87(3) 3_565 .

loop_
_geom_bond_atom_site_label_1
_geom_bond_atom_site_label_2
_geom_bond_distance
_geom_bond_site_symmetry_2
N1 C1 1.366(18) 3_665
N1 C1 1.366(18) 2_655
N1 C1 1.366(18) .
N2 C19 1.44(2) .
N2 C19 1.44(2) 3_665
N2 C19 1.44(2) 2_655
N3 C9 1.23(2) .
N3 C10 1.45(3) .
N3 C8 1.46(2) .
N4 C9 1.31(2) .
N4 C11 1.39(3) .
N4 C12 1.49(2) .
C1 C2 1.582(17) .
C2 C7 1.382(18) .
C2 C3 1.381(17) .
C3 C4 1.42(2) .
C4 C5 1.38(2) .
C5 C6 1.352(18) .
C6 C7 1.426(17) .
C6 C8 1.50(3) .
C10 C11 1.26(2) .
C12 C13 1.47(2) .
C13 C14 1.380(19) .
C13 C18 1.444(18) .
C14 C15 1.39(2) .
C15 C16 1.41(2) .
C16 C17 1.421(15) .
C17 C18 1.342(16) .
C17 C19 1.590(16) .
P1 F4 1.47(2) .
P1 F3 1.49(2) .
P1 F5 1.502(19) .
P1 F1 1.52(2) .
P1 F2 1.549(19) .
P1 F6 1.72(2) .
P2 F7 1.500(17) .
P2 F7 1.500(17) 4
P2 F7 1.500(17) 6
P2 F7 1.500(17) 3
P2 F7 1.500(17) 2
P2 F7 1.500(17) 5
P3 F8 1.548(16) .
P3 F8 1.548(15) 6_556
P3 F8 1.548(15) 3
P3 F8 1.548(15) 2
P3 F8 1.548(15) 5_556
P3 F8 1.548(16) 4_556
P4 F9 1.57(3) 3_565
P4 F9 1.57(3) .
P4 F9 1.57(3) 2_665
P4 F10 1.57(5) 2_665
P4 F10 1.57(5) 3_565
P4 F10 1.57(5) .
